data_4037146
loop_
_publ_author_name
'Zhu, Qiu-Ning'
'Zhang, Yu-Chen'
'Xu, Meng-Meng'
'Sun, Xiao-Xue'
'Yang, Xue'
'Shi, Feng'

_publ_section_title
;
 Enantioselective Construction of Tetrahydroquinolin-5-one-Based
 Spirooxindole Scaffold via an Organocatalytic Asymmetric Multicomponent
 [3 + 3] Cyclization.
;
_journal_issue 17
_journal_name_full 'The Journal of organic chemistry'
_journal_page_first 7898
_journal_page_last 7907
_journal_paper_doi 10.1021/acs.joc.6b01598
_journal_volume 81
_journal_year 2016
_chemical_absolute_configuration rmad
_chemical_formula_moiety 'C33 H30 N4 O3'
_chemical_formula_sum 'C33 H30 N4 O3'
_chemical_formula_weight 530.61
_space_group_crystal_system monoclinic
_space_group_IT_number 5
_space_group_name_Hall 'C 2y'
_space_group_name_H-M_alt 'C 1 2 1'
_atom_sites_solution_hydrogens mixed
_atom_sites_solution_primary direct
_audit_creation_date 2015-11-16
_audit_creation_method
;
Olex2 1.2
(compiled 2014.07.22 svn.r2960 for OlexSys, GUI svn.r4862)
;
_cell_angle_alpha 90
_cell_angle_beta 109.7790(10)
_cell_angle_gamma 90
_cell_formula_units_Z 8
_cell_length_a 32.0719(7)
_cell_length_b 9.2396(2)
_cell_length_c 20.2331(4)
_cell_measurement_reflns_used 3494
_cell_measurement_temperature 296
_cell_measurement_theta_max 47.777
_cell_measurement_theta_min 2.929
_cell_volume 5642.0(2)
_computing_cell_refinement 'SAINT v7.68A (Bruker, 2009)'
_computing_data_reduction 'SAINT v7.68A (Bruker, 2009)'
_computing_molecular_graphics 'Olex2 (Dolomanov et al., 2009)'
_computing_publication_material 'Olex2 (Dolomanov et al., 2009)'
_computing_structure_refinement 'XL (Sheldrick, 2008)'
_computing_structure_solution 'ShelXS (Sheldrick, 2008)'
_diffrn_ambient_temperature 296
_diffrn_measured_fraction_theta_full 0.970
_diffrn_measured_fraction_theta_max 0.954
_diffrn_measurement_device_type 'Bruker APEX-II CCD'
_diffrn_measurement_method '\f and \w scans'
_diffrn_radiation_monochromator graphite
_diffrn_radiation_type CuK\a
_diffrn_radiation_wavelength 1.54178
_diffrn_reflns_av_R_equivalents 0.0344
_diffrn_reflns_av_unetI/netI 0.0459
_diffrn_reflns_Laue_measured_fraction_full 0.970
_diffrn_reflns_Laue_measured_fraction_max 0.954
_diffrn_reflns_limit_h_max 36
_diffrn_reflns_limit_h_min -38
_diffrn_reflns_limit_k_max 11
_diffrn_reflns_limit_k_min -11
_diffrn_reflns_limit_l_max 24
_diffrn_reflns_limit_l_min -24
_diffrn_reflns_number 21205
_diffrn_reflns_point_group_measured_fraction_full 0.847
_diffrn_reflns_point_group_measured_fraction_max 0.828
_diffrn_reflns_theta_full 67.679
_diffrn_reflns_theta_max 69.706
_diffrn_reflns_theta_min 2.320
_diffrn_standards_number 0
_exptl_absorpt_coefficient_mu 0.651
_exptl_absorpt_correction_T_max 0.7532
_exptl_absorpt_correction_T_min 0.5863
_exptl_absorpt_correction_type multi-scan
_exptl_absorpt_process_details
;
SADABS-2008/1 (Bruker,2008) was used for absorption correction.
wR2(int) was 0.1056 before and 0.0485 after correction.
The Ratio of minimum to maximum transmission is 0.7784.
The \l/2 correction factor is 0.0015.
;
_exptl_crystal_colour colourless
_exptl_crystal_colour_primary colourless
_exptl_crystal_density_diffrn 1.249
_exptl_crystal_description block
_exptl_crystal_F_000 2240
_exptl_crystal_size_max 0.28
_exptl_crystal_size_mid 0.1
_exptl_crystal_size_min 0.05
_refine_diff_density_max 0.281
_refine_diff_density_min -0.229
_refine_diff_density_rms 0.067
_refine_ls_abs_structure_details
;
 Flack x determined using 1983 quotients [(I+)-(I-)]/[(I+)+(I-)]
 (Parsons, Flack and Wagner, Acta Cryst. B69 (2013) 249-259).
;
_refine_ls_abs_structure_Flack -0.04(19)
_refine_ls_extinction_coef 0.00069(9)
_refine_ls_extinction_expression Fc^*^=kFc[1+0.001xFc^2^\l^3^/sin(2\q)]^-1/4^
_refine_ls_extinction_method SHELXL
_refine_ls_goodness_of_fit_ref 1.005
_refine_ls_hydrogen_treatment constr
_refine_ls_matrix_type full
_refine_ls_number_parameters 729
_refine_ls_number_reflns 8811
_refine_ls_number_restraints 1
_refine_ls_restrained_S_all 1.005
_refine_ls_R_factor_all 0.0707
_refine_ls_R_factor_gt 0.0540
_refine_ls_shift/su_max 0.000
_refine_ls_shift/su_mean 0.000
_refine_ls_structure_factor_coef Fsqd
_refine_ls_weighting_details 'w=1/[\s^2^(Fo^2^)+(0.0905P)^2^] where P=(Fo^2^+2Fc^2^)/3'
_refine_ls_weighting_scheme calc
_refine_ls_wR_factor_gt 0.1393
_refine_ls_wR_factor_ref 0.1557
_reflns_Friedel_coverage 0.627
_reflns_Friedel_fraction_full 0.706
_reflns_Friedel_fraction_max 0.684
_reflns_number_gt 6617
_reflns_number_total 8811
_reflns_threshold_expression 'I > 2\s(I)'
_cod_data_source_file jo6b01598_si_002.cif
_cod_data_source_block cu_dm15841_0m
_cod_database_code 4037146
_shelxl_version_number 2014-3
_shelx_space_group_comment
;
The symmetry employed for this shelxl refinement is uniquely defined
by the following loop, which should always be used as a source of
symmetry information in preference to the above space-group names.
They are only intended as comments.
;
_shelx_estimated_absorpt_t_max 0.968
_shelx_estimated_absorpt_t_min 0.839
_olex2_refinement_description
;
1. Fixed Uiso
 At 1.2 times of:
  All C(H) groups, All C(H,H) groups, All N(H,H) groups
 At 1.5 times of:
  All C(H,H,H) groups
2.a Rotating group:
 N3A(H3AA,H3AB)
2.b Secondary CH2 refined with riding coordinates:
 C9(H9A,H9B), C21(H21A,H21B), C23(H23A,H23B), C9A(H9AA,H9AB), C21A(H21C,H21D),
 C23A(H23C,H23D)
2.c Aromatic/amide H refined with riding coordinates:
 C4(H4), C5(H5), C6(H6), C7(H7), C11(H11), C12(H12), C13(H13), C14(H14),
 C15(H15), C28(H28), C29(H29), C31(H31), C32(H32), C4A(H4A), C5A(H5A), C6A(H6A),
  C7A(H7A), C11A(H11A), C12A(H12A), C13A(H13A), C14A(H14A), C15A(H15A),
 C28A(H28A), C29A(H29A), C31A(H31A), C32A(H32A)
2.d X=CH2 refined with riding coordinates:
 N3(H3A,H3B)
2.e Idealised Me refined as rotating group:
 C25(H25A,H25B,H25C), C26(H26A,H26B,H26C), C33(H33A,H33B,H33C), C25A(H25D,H25E,
 H25F), C26A(H26D,H26E,H26F), C33A(H33D,H33E,H33F)
;
_olex2_submission_special_instructions 'No special instructions were received'

loop_
_space_group_symop_operation_xyz
'x, y, z'
'-x, y, -z'
'x+1/2, y+1/2, z'
'-x+1/2, y+1/2, -z'

loop_
_atom_site_label
_atom_site_type_symbol
_atom_site_fract_x
_atom_site_fract_y
_atom_site_fract_z
_atom_site_U_iso_or_equiv
_atom_site_adp_type
_atom_site_occupancy
_atom_site_site_symmetry_order
_atom_site_calc_flag
_atom_site_refinement_flags_posn
O1 O -0.92713(12) -0.4971(4) -0.35847(18) 0.0866(10) Uani 1 1 d .
O2 O -0.97422(10) -0.2110(4) -0.31511(15) 0.0779(9) Uani 1 1 d .
O3 O -0.75493(15) -0.4705(5) 0.15015(17) 0.1070(13) Uani 1 1 d .
N1 N -0.91441(11) -0.2809(5) -0.40403(17) 0.0657(9) Uani 1 1 d .
N2 N -0.84955(11) -0.3925(5) -0.13415(16) 0.0639(9) Uani 1 1 d .
N3 N -0.78635(13) -0.4815(6) -0.1511(2) 0.0905(15) Uani 1 1 d .
H3A H -0.7705 -0.5003 -0.1768 0.109 Uiso 1 1 calc R
H3B H -0.7769 -0.5041 -0.1072 0.109 Uiso 1 1 calc R
N4 N -0.79869(14) -0.4309(9) -0.3282(2) 0.127(3) Uani 1 1 d .
C1 C -0.91300(13) -0.3749(6) -0.3512(2) 0.0650(10) Uani 1 1 d .
C2 C -0.88717(13) -0.3002(5) -0.2800(2) 0.0586(9) Uani 1 1 d .
C3 C -0.88152(14) -0.1491(5) -0.3051(2) 0.0633(10) Uani 1 1 d .
C4 C -0.8644(2) -0.0266(7) -0.2682(3) 0.0870(15) Uani 1 1 d .
H4 H -0.8526 -0.0296 -0.2194 0.104 Uiso 1 1 calc R
C5 C -0.8645(3) 0.1024(8) -0.3034(4) 0.113(2) Uani 1 1 d .
H5 H -0.8526 0.1861 -0.2787 0.136 Uiso 1 1 calc R
C6 C -0.8826(2) 0.1043(8) -0.3760(4) 0.112(2) Uani 1 1 d .
H6 H -0.8832 0.1912 -0.3995 0.134 Uiso 1 1 calc R
C7 C -0.89975(19) -0.0167(7) -0.4143(3) 0.0864(14) Uani 1 1 d .
H7 H -0.9117 -0.0135 -0.4631 0.104 Uiso 1 1 calc R
C8 C -0.89876(15) -0.1443(6) -0.3781(2) 0.0661(11) Uani 1 1 d .
C9 C -0.93692(15) -0.3130(7) -0.4785(2) 0.0848(16) Uani 1 1 d .
H9A H -0.9603 -0.2424 -0.4978 0.102 Uiso 1 1 calc R
H9B H -0.9507 -0.4076 -0.4826 0.102 Uiso 1 1 calc R
C10 C -0.90630(14) -0.3116(5) -0.5219(2) 0.0661(10) Uani 1 1 d .
C11 C -0.92209(17) -0.2602(6) -0.5905(2) 0.0749(12) Uani 1 1 d .
H11 H -0.9503 -0.2200 -0.6083 0.090 Uiso 1 1 calc R
C12 C -0.89568(19) -0.2690(6) -0.6324(2) 0.0849(15) Uani 1 1 d .
H12 H -0.9065 -0.2352 -0.6783 0.102 Uiso 1 1 calc R
C13 C -0.85429(18) -0.3262(6) -0.6072(3) 0.0814(14) Uani 1 1 d .
H13 H -0.8371 -0.3332 -0.6360 0.098 Uiso 1 1 calc R
C14 C -0.83820(17) -0.3734(6) -0.5392(3) 0.0772(12) Uani 1 1 d .
H14 H -0.8095 -0.4094 -0.5213 0.093 Uiso 1 1 calc R
C15 C -0.86426(15) -0.3682(6) -0.4967(2) 0.0715(11) Uani 1 1 d .
H15 H -0.8532 -0.4032 -0.4510 0.086 Uiso 1 1 calc R
C16 C -0.82599(13) -0.4169(6) -0.1794(2) 0.0680(11) Uani 1 1 d .
C17 C -0.84342(13) -0.3776(6) -0.2479(2) 0.0680(11) Uani 1 1 d .
C18 C -0.81830(15) -0.4089(8) -0.2919(2) 0.0877(17) Uani 1 1 d .
C19 C -0.91155(13) -0.3002(5) -0.22824(19) 0.0586(9) Uani 1 1 d .
C20 C -0.95679(13) -0.2460(5) -0.2533(2) 0.0616(10) Uani 1 1 d .
C21 C -0.98087(14) -0.2257(6) -0.2019(2) 0.0702(11) Uani 1 1 d .
H21A H -1.0124 -0.2376 -0.2265 0.084 Uiso 1 1 calc R
H21B H -0.9761 -0.1274 -0.1841 0.084 Uiso 1 1 calc R
C22 C -0.96677(13) -0.3295(5) -0.1401(2) 0.0644(10) Uani 1 1 d .
C23 C -0.91648(13) -0.3242(6) -0.1073(2) 0.0644(10) Uani 1 1 d .
H23A H -0.9080 -0.2332 -0.0824 0.077 Uiso 1 1 calc R
H23B H -0.9068 -0.4017 -0.0731 0.077 Uiso 1 1 calc R
C24 C -0.89269(12) -0.3384(5) -0.16013(19) 0.0573(9) Uani 1 1 d .
C25 C -0.98176(19) -0.4829(7) -0.1646(3) 0.0908(16) Uani 1 1 d .
H25A H -0.9690 -0.5123 -0.1990 0.136 Uiso 1 1 calc GR
H25B H -1.0135 -0.4854 -0.1849 0.136 Uiso 1 1 calc GR
H25C H -0.9723 -0.5476 -0.1252 0.136 Uiso 1 1 calc GR
C26 C -0.98702(15) -0.2821(7) -0.0854(2) 0.0831(15) Uani 1 1 d .
H26A H -0.9775 -0.3464 -0.0458 0.125 Uiso 1 1 calc GR
H26B H -1.0187 -0.2847 -0.1056 0.125 Uiso 1 1 calc GR
H26C H -0.9776 -0.1853 -0.0702 0.125 Uiso 1 1 calc GR
C27 C -0.82689(13) -0.4150(5) -0.0595(2) 0.0585(9) Uani 1 1 d .
C28 C -0.80033(18) -0.3073(6) -0.0201(3) 0.0846(14) Uani 1 1 d .
H28 H -0.7981 -0.2192 -0.0409 0.102 Uiso 1 1 calc R
C29 C -0.7770(2) -0.3297(7) 0.0501(3) 0.0959(17) Uani 1 1 d .
H29 H -0.7591 -0.2565 0.0766 0.115 Uiso 1 1 calc R
C30 C -0.78011(16) -0.4594(6) 0.0811(2) 0.0731(12) Uani 1 1 d .
C31 C -0.80584(16) -0.5669(6) 0.0423(2) 0.0728(12) Uani 1 1 d .
H31 H -0.8076 -0.6557 0.0628 0.087 Uiso 1 1 calc R
C32 C -0.82937(15) -0.5431(6) -0.0279(2) 0.0714(11) Uani 1 1 d .
H32 H -0.8473 -0.6163 -0.0542 0.086 Uiso 1 1 calc R
C33 C -0.7593(2) -0.5998(8) 0.1856(3) 0.110(2) Uani 1 1 d .
H33A H -0.7515 -0.6816 0.1629 0.165 Uiso 1 1 calc GR
H33B H -0.7894 -0.6097 0.1841 0.165 Uiso 1 1 calc GR
H33C H -0.7400 -0.5954 0.2336 0.165 Uiso 1 1 calc GR
O1A O -0.58790(12) -0.5819(4) -0.17207(18) 0.0829(9) Uani 1 1 d .
O2A O -0.52114(9) -0.3442(4) -0.18877(14) 0.0737(9) Uani 1 1 d .
O3A O -0.74928(14) -0.4022(5) -0.67057(15) 0.1019(13) Uani 1 1 d .
N1A N -0.58641(11) -0.3741(5) -0.10912(16) 0.0634(9) Uani 1 1 d .
N2A N -0.65342(11) -0.3670(4) -0.38461(15) 0.0582(8) Uani 1 1 d .
N3A N -0.72298(12) -0.4115(5) -0.37630(18) 0.0804(12) Uani 1 1 d .
H3AA H -0.7266 -0.4722 -0.4105 0.096 Uiso 1 1 d GR
H3AB H -0.7355 -0.4469 -0.3480 0.096 Uiso 1 1 d GR
N4A N -0.70826(13) -0.4594(6) -0.19758(19) 0.0877(14) Uani 1 1 d .
C1A C -0.59330(13) -0.4530(5) -0.1695(2) 0.0614(10) Uani 1 1 d .
C2A C -0.61274(12) -0.3490(4) -0.23216(18) 0.0524(8) Uani 1 1 d .
C3A C -0.60934(12) -0.2047(5) -0.19571(19) 0.0543(8) Uani 1 1 d .
C4A C -0.61961(15) -0.0681(5) -0.2225(2) 0.0656(10) Uani 1 1 d .
H4A H -0.6301 -0.0532 -0.2708 0.079 Uiso 1 1 calc R
C5A C -0.61418(17) 0.0484(6) -0.1765(3) 0.0794(13) Uani 1 1 d .
H5A H -0.6207 0.1420 -0.1939 0.095 Uiso 1 1 calc R
C6A C -0.59903(19) 0.0238(7) -0.1048(3) 0.0895(16) Uani 1 1 d .
H6A H -0.5957 0.1019 -0.0744 0.107 Uiso 1 1 calc R
C7A C -0.58888(17) -0.1118(7) -0.0774(3) 0.0794(14) Uani 1 1 d .
H7A H -0.5785 -0.1268 -0.0291 0.095 Uiso 1 1 calc R
C8A C -0.59448(13) -0.2265(5) -0.1235(2) 0.0626(10) Uani 1 1 d .
C9A C -0.56686(16) -0.4336(8) -0.0388(2) 0.0881(16) Uani 1 1 d .
H9AA H -0.5397 -0.3815 -0.0146 0.106 Uiso 1 1 calc R
H9AB H -0.5591 -0.5340 -0.0425 0.106 Uiso 1 1 calc R
C10A C -0.59689(15) -0.4256(6) 0.0046(2) 0.0700(11) Uani 1 1 d .
C11A C -0.57956(17) -0.3918(7) 0.0751(2) 0.0815(14) Uani 1 1 d .
H11A H -0.5494 -0.3729 0.0957 0.098 Uiso 1 1 calc R
C12A C -0.6071(2) -0.3859(7) 0.1151(2) 0.0902(16) Uani 1 1 d .
H12A H -0.5950 -0.3650 0.1628 0.108 Uiso 1 1 calc R
C13A C -0.65083(19) -0.4098(7) 0.0863(3) 0.0892(16) Uani 1 1 d .
H13A H -0.6689 -0.4048 0.1137 0.107 Uiso 1 1 calc R
C14A C -0.66872(17) -0.4419(7) 0.0159(3) 0.0887(16) Uani 1 1 d .
H14A H -0.6990 -0.4572 -0.0046 0.106 Uiso 1 1 calc R
C15A C -0.64164(16) -0.4514(6) -0.0242(2) 0.0797(13) Uani 1 1 d .
H15A H -0.6538 -0.4755 -0.0715 0.096 Uiso 1 1 calc R
C16A C -0.67910(13) -0.3908(5) -0.34245(19) 0.0590(9) Uani 1 1 d .
C17A C -0.66013(12) -0.3929(5) -0.27091(19) 0.0563(9) Uani 1 1 d .
C18A C -0.68723(13) -0.4284(6) -0.2311(2) 0.0671(11) Uani 1 1 d .
C19A C -0.58736(12) -0.3538(4) -0.28302(18) 0.0523(8) Uani 1 1 d .
C20A C -0.53958(13) -0.3486(5) -0.2531(2) 0.0593(9) Uani 1 1 d .
C21A C -0.51231(14) -0.3507(6) -0.3007(2) 0.0702(11) Uani 1 1 d .
H21C H -0.5052 -0.4502 -0.3079 0.084 Uiso 1 1 calc R
H21D H -0.4847 -0.2999 -0.2780 0.084 Uiso 1 1 calc R
C22A C -0.53624(14) -0.2805(5) -0.3721(2) 0.0660(11) Uani 1 1 d .
C23A C -0.58165(14) -0.3500(5) -0.4031(2) 0.0669(11) Uani 1 1 d .
H23C H -0.5986 -0.2961 -0.4446 0.080 Uiso 1 1 calc R
H23D H -0.5779 -0.4476 -0.4179 0.080 Uiso 1 1 calc R
C24A C -0.60771(12) -0.3569(4) -0.35398(18) 0.0529(8) Uani 1 1 d .
C25A C -0.54048(18) -0.1186(6) -0.3631(3) 0.0858(14) Uani 1 1 d .
H25D H -0.5566 -0.0759 -0.4077 0.129 Uiso 1 1 calc GR
H25E H -0.5115 -0.0761 -0.3451 0.129 Uiso 1 1 calc GR
H25F H -0.5560 -0.1013 -0.3308 0.129 Uiso 1 1 calc GR
C26A C -0.50971(18) -0.3060(9) -0.4211(3) 0.102(2) Uani 1 1 d .
H26D H -0.5037 -0.4075 -0.4227 0.153 Uiso 1 1 calc GR
H26E H -0.4822 -0.2538 -0.4041 0.153 Uiso 1 1 calc GR
H26F H -0.5265 -0.2726 -0.4675 0.153 Uiso 1 1 calc GR
C27A C -0.67554(13) -0.3727(5) -0.46009(19) 0.0584(9) Uani 1 1 d .
C28A C -0.68252(17) -0.5025(5) -0.4949(2) 0.0733(12) Uani 1 1 d .
H28A H -0.6705 -0.5870 -0.4710 0.088 Uiso 1 1 calc R
C29A C -0.70749(19) -0.5080(6) -0.5655(2) 0.0845(14) Uani 1 1 d .
H29A H -0.7125 -0.5965 -0.5887 0.101 Uiso 1 1 calc R
C30A C -0.72488(17) -0.3847(6) -0.6014(2) 0.0751(12) Uani 1 1 d .
C31A C -0.7168(2) -0.2552(6) -0.5671(2) 0.0942(18) Uani 1 1 d .
H31A H -0.7277 -0.1703 -0.5915 0.113 Uiso 1 1 calc R
C32A C -0.6926(2) -0.2493(5) -0.4964(2) 0.0861(15) Uani 1 1 d .
H32A H -0.6879 -0.1607 -0.4733 0.103 Uiso 1 1 calc R
C33A C -0.7646(2) -0.2736(9) -0.7117(3) 0.114(2) Uani 1 1 d .
H33D H -0.7817 -0.3002 -0.7590 0.170 Uiso 1 1 calc GR
H33E H -0.7396 -0.2166 -0.7119 0.170 Uiso 1 1 calc GR
H33F H -0.7827 -0.2182 -0.6917 0.170 Uiso 1 1 calc GR

loop_
_atom_site_aniso_label
_atom_site_aniso_U_11
_atom_site_aniso_U_22
_atom_site_aniso_U_33
_atom_site_aniso_U_23
_atom_site_aniso_U_13
_atom_site_aniso_U_12
O1 0.091(2) 0.084(2) 0.086(2) -0.0139(19) 0.0309(19) -0.0228(19)
O2 0.0602(17) 0.111(3) 0.0596(16) 0.0127(17) 0.0170(14) 0.0161(17)
O3 0.125(3) 0.118(3) 0.0575(17) 0.006(2) 0.004(2) 0.000(3)
N1 0.062(2) 0.086(3) 0.0490(17) 0.0001(17) 0.0190(16) -0.0016(18)
N2 0.0543(18) 0.087(3) 0.0508(15) 0.0069(17) 0.0189(15) 0.0091(17)
N3 0.064(2) 0.145(4) 0.066(2) 0.022(3) 0.0265(19) 0.037(3)
N4 0.066(3) 0.256(8) 0.062(2) 0.013(3) 0.025(2) 0.050(4)
C1 0.056(2) 0.080(3) 0.060(2) -0.008(2) 0.0212(19) -0.002(2)
C2 0.052(2) 0.074(3) 0.0515(19) -0.0018(18) 0.0199(17) -0.0024(18)
C3 0.062(2) 0.079(3) 0.055(2) -0.004(2) 0.027(2) 0.002(2)
C4 0.105(4) 0.090(4) 0.078(3) -0.018(3) 0.047(3) -0.019(3)
C5 0.161(6) 0.082(4) 0.123(5) -0.020(4) 0.083(5) -0.027(4)
C6 0.154(6) 0.088(4) 0.123(5) 0.018(4) 0.087(5) 0.003(4)
C7 0.106(4) 0.089(4) 0.074(3) 0.012(3) 0.043(3) 0.010(3)
C8 0.066(3) 0.080(3) 0.058(2) 0.003(2) 0.028(2) 0.003(2)
C9 0.063(3) 0.133(5) 0.050(2) -0.013(3) 0.008(2) -0.009(3)
C10 0.066(3) 0.078(3) 0.0485(19) -0.0088(19) 0.0126(19) -0.001(2)
C11 0.074(3) 0.086(3) 0.054(2) -0.007(2) 0.008(2) 0.002(2)
C12 0.105(4) 0.095(4) 0.053(2) -0.007(2) 0.025(3) -0.018(3)
C13 0.092(4) 0.084(3) 0.075(3) -0.021(3) 0.037(3) -0.015(3)
C14 0.075(3) 0.068(3) 0.088(3) -0.010(3) 0.027(3) 0.005(2)
C15 0.074(3) 0.076(3) 0.061(2) -0.002(2) 0.019(2) 0.002(2)
C16 0.058(2) 0.089(3) 0.060(2) 0.007(2) 0.0232(19) 0.009(2)
C17 0.057(2) 0.094(3) 0.055(2) 0.002(2) 0.0227(19) 0.007(2)
C18 0.057(3) 0.149(5) 0.055(2) 0.008(3) 0.016(2) 0.022(3)
C19 0.054(2) 0.072(2) 0.0499(19) 0.0015(18) 0.0178(17) 0.0026(18)
C20 0.053(2) 0.074(3) 0.057(2) 0.0046(19) 0.0161(19) 0.0035(18)
C21 0.055(2) 0.088(3) 0.067(2) 0.005(2) 0.021(2) 0.010(2)
C22 0.058(2) 0.080(3) 0.062(2) -0.002(2) 0.0280(19) 0.002(2)
C23 0.059(2) 0.083(3) 0.055(2) 0.003(2) 0.0237(19) 0.005(2)
C24 0.050(2) 0.070(3) 0.0527(19) 0.0000(18) 0.0192(17) 0.0024(17)
C25 0.094(4) 0.088(4) 0.096(4) -0.011(3) 0.040(3) -0.022(3)
C26 0.066(3) 0.119(4) 0.073(3) 0.000(3) 0.035(2) 0.012(3)
C27 0.050(2) 0.070(3) 0.055(2) 0.0041(18) 0.0170(17) 0.0043(17)
C28 0.105(4) 0.067(3) 0.072(3) 0.008(2) 0.017(3) -0.010(3)
C29 0.116(4) 0.085(4) 0.068(3) 0.000(3) 0.007(3) -0.019(3)
C30 0.074(3) 0.087(3) 0.052(2) 0.005(2) 0.014(2) 0.005(2)
C31 0.077(3) 0.075(3) 0.067(2) 0.014(2) 0.025(2) 0.000(2)
C32 0.064(3) 0.077(3) 0.067(2) 0.005(2) 0.015(2) -0.006(2)
C33 0.132(5) 0.126(6) 0.064(3) 0.027(3) 0.023(3) 0.036(4)
O1A 0.094(2) 0.066(2) 0.090(2) 0.0179(17) 0.032(2) 0.0151(17)
O2A 0.0550(16) 0.101(3) 0.0602(16) 0.0059(16) 0.0133(14) 0.0050(15)
O3A 0.129(3) 0.106(3) 0.0492(15) -0.0022(18) 0.0012(18) 0.004(3)
N1A 0.0590(19) 0.084(2) 0.0455(15) 0.0150(16) 0.0149(14) 0.0062(17)
N2A 0.0612(19) 0.068(2) 0.0443(14) -0.0012(15) 0.0168(14) -0.0059(15)
N3A 0.062(2) 0.121(4) 0.0547(18) -0.008(2) 0.0159(17) -0.017(2)
N4A 0.061(2) 0.145(4) 0.057(2) 0.001(2) 0.0206(18) -0.013(2)
C1A 0.058(2) 0.069(3) 0.057(2) 0.0108(19) 0.0210(19) 0.0041(19)
C2A 0.052(2) 0.056(2) 0.0480(17) 0.0033(16) 0.0165(16) 0.0023(16)
C3A 0.051(2) 0.064(2) 0.0496(19) -0.0006(17) 0.0193(17) 0.0012(16)
C4A 0.068(3) 0.065(3) 0.064(2) 0.003(2) 0.023(2) 0.002(2)
C5A 0.083(3) 0.063(3) 0.100(4) -0.006(2) 0.042(3) -0.001(2)
C6A 0.101(4) 0.085(4) 0.092(3) -0.035(3) 0.045(3) -0.022(3)
C7A 0.081(3) 0.099(4) 0.061(2) -0.017(2) 0.028(2) -0.012(3)
C8A 0.057(2) 0.082(3) 0.051(2) -0.004(2) 0.0214(19) -0.006(2)
C9A 0.072(3) 0.131(5) 0.058(2) 0.029(3) 0.017(2) 0.017(3)
C10A 0.068(3) 0.083(3) 0.051(2) 0.021(2) 0.010(2) 0.000(2)
C11A 0.076(3) 0.105(4) 0.051(2) 0.020(2) 0.005(2) -0.009(3)
C12A 0.108(4) 0.104(4) 0.052(2) 0.016(3) 0.018(3) 0.003(3)
C13A 0.096(4) 0.109(5) 0.067(3) 0.028(3) 0.033(3) 0.006(3)
C14A 0.073(3) 0.111(4) 0.079(3) 0.027(3) 0.021(3) -0.011(3)
C15A 0.078(3) 0.101(4) 0.053(2) 0.016(2) 0.013(2) -0.012(3)
C16A 0.056(2) 0.065(2) 0.0546(19) -0.0069(18) 0.0170(17) -0.0065(18)
C17A 0.053(2) 0.068(2) 0.0481(17) -0.0022(17) 0.0166(16) -0.0029(17)
C18A 0.054(2) 0.092(3) 0.051(2) -0.009(2) 0.0121(19) -0.009(2)
C19A 0.055(2) 0.054(2) 0.0467(17) 0.0017(16) 0.0148(16) 0.0033(16)
C20A 0.061(2) 0.063(2) 0.0547(19) 0.0028(17) 0.0204(18) 0.0041(18)
C21A 0.057(2) 0.086(3) 0.070(2) 0.002(2) 0.024(2) 0.010(2)
C22A 0.063(2) 0.083(3) 0.056(2) -0.002(2) 0.026(2) -0.004(2)
C23A 0.074(3) 0.078(3) 0.052(2) -0.009(2) 0.025(2) -0.004(2)
C24A 0.058(2) 0.052(2) 0.0501(18) -0.0033(16) 0.0205(17) -0.0007(16)
C25A 0.091(4) 0.086(4) 0.082(3) 0.007(3) 0.031(3) -0.013(3)
C26A 0.086(3) 0.153(6) 0.081(3) -0.016(4) 0.048(3) -0.016(4)
C27A 0.062(2) 0.061(2) 0.0498(18) -0.0012(18) 0.0162(17) -0.0034(18)
C28A 0.090(3) 0.061(3) 0.059(2) 0.002(2) 0.012(2) 0.008(2)
C29A 0.110(4) 0.069(3) 0.059(2) -0.014(2) 0.007(3) 0.005(3)
C30A 0.085(3) 0.084(3) 0.0474(19) 0.000(2) 0.010(2) -0.001(2)
C31A 0.133(5) 0.068(3) 0.059(3) 0.010(2) 0.003(3) 0.013(3)
C32A 0.124(4) 0.056(3) 0.062(3) -0.005(2) 0.011(3) 0.004(3)
C33A 0.124(5) 0.138(6) 0.061(3) 0.018(3) 0.009(3) 0.008(5)

loop_
_atom_type_symbol
_atom_type_description
_atom_type_scat_dispersion_real
_atom_type_scat_dispersion_imag
_atom_type_scat_source
C C 0.0181 0.0091 'International Tables Vol C Tables 4.2.6.8 and 6.1.1.4'
H H 0.0000 0.0000 'International Tables Vol C Tables 4.2.6.8 and 6.1.1.4'
N N 0.0311 0.0180 'International Tables Vol C Tables 4.2.6.8 and 6.1.1.4'
O O 0.0492 0.0322 'International Tables Vol C Tables 4.2.6.8 and 6.1.1.4'

loop_
_geom_angle_atom_site_label_1
_geom_angle_atom_site_label_2
_geom_angle_atom_site_label_3
_geom_angle
C30 O3 C33 117.0(5)
C1 N1 C8 111.7(3)
C1 N1 C9 123.4(4)
C8 N1 C9 124.1(4)
C16 N2 C24 120.1(3)
C16 N2 C27 118.0(3)
C24 N2 C27 121.8(3)
H3A N3 H3B 120.0
C16 N3 H3A 120.0
C16 N3 H3B 120.0
O1 C1 N1 125.9(4)
O1 C1 C2 126.0(4)
N1 C1 C2 107.9(4)
C3 C2 C1 100.7(3)
C17 C2 C1 108.3(4)
C17 C2 C3 112.4(4)
C19 C2 C1 113.8(3)
C19 C2 C3 112.4(3)
C19 C2 C17 109.0(3)
C4 C3 C2 130.7(4)
C4 C3 C8 119.8(5)
C8 C3 C2 109.5(4)
C3 C4 H4 120.0
C3 C4 C5 120.0(5)
C5 C4 H4 120.0
C4 C5 H5 120.6
C6 C5 C4 118.9(6)
C6 C5 H5 120.6
C5 C6 H6 118.8
C7 C6 C5 122.3(6)
C7 C6 H6 118.8
C6 C7 H7 121.1
C6 C7 C8 117.7(5)
C8 C7 H7 121.1
C3 C8 N1 109.5(4)
C7 C8 N1 129.2(4)
C7 C8 C3 121.3(5)
N1 C9 H9A 108.8
N1 C9 H9B 108.8
N1 C9 C10 113.7(4)
H9A C9 H9B 107.7
C10 C9 H9A 108.8
C10 C9 H9B 108.8
C11 C10 C9 119.4(4)
C15 C10 C9 121.8(4)
C15 C10 C11 118.7(4)
C10 C11 H11 120.1
C12 C11 C10 119.9(5)
C12 C11 H11 120.1
C11 C12 H12 119.5
C13 C12 C11 121.0(5)
C13 C12 H12 119.5
C12 C13 H13 120.4
C12 C13 C14 119.3(5)
C14 C13 H13 120.4
C13 C14 H14 119.6
C13 C14 C15 120.8(5)
C15 C14 H14 119.6
C10 C15 C14 120.3(4)
C10 C15 H15 119.9
C14 C15 H15 119.9
N3 C16 N2 116.0(3)
N3 C16 C17 123.9(4)
C17 C16 N2 120.1(4)
C16 C17 C2 124.6(3)
C16 C17 C18 117.5(4)
C18 C17 C2 117.9(4)
N4 C18 C17 178.2(7)
C20 C19 C2 116.7(3)
C24 C19 C2 123.5(3)
C24 C19 C20 119.7(3)
O2 C20 C19 120.2(3)
O2 C20 C21 120.6(4)
C19 C20 C21 119.2(3)
C20 C21 H21A 108.7
C20 C21 H21B 108.7
C20 C21 C22 114.3(4)
H21A C21 H21B 107.6
C22 C21 H21A 108.7
C22 C21 H21B 108.7
C21 C22 C23 108.4(3)
C21 C22 C25 110.3(4)
C21 C22 C26 109.6(4)
C23 C22 C25 110.0(4)
C23 C22 C26 108.8(3)
C25 C22 C26 109.7(4)
C22 C23 H23A 108.8
C22 C23 H23B 108.8
H23A C23 H23B 107.7
C24 C23 C22 113.6(3)
C24 C23 H23A 108.8
C24 C23 H23B 108.8
N2 C24 C23 115.9(3)
C19 C24 N2 121.5(3)
C19 C24 C23 122.6(3)
C22 C25 H25A 109.5
C22 C25 H25B 109.5
C22 C25 H25C 109.5
H25A C25 H25B 109.5
H25A C25 H25C 109.5
H25B C25 H25C 109.5
C22 C26 H26A 109.5
C22 C26 H26B 109.5
C22 C26 H26C 109.5
H26A C26 H26B 109.5
H26A C26 H26C 109.5
H26B C26 H26C 109.5
C28 C27 N2 119.5(4)
C32 C27 N2 121.7(4)
C32 C27 C28 118.7(4)
C27 C28 H28 119.9
C27 C28 C29 120.1(5)
C29 C28 H28 119.9
C28 C29 H29 119.9
C30 C29 C28 120.3(5)
C30 C29 H29 119.9
O3 C30 C29 115.2(5)
C31 C30 O3 124.8(5)
C31 C30 C29 120.0(4)
C30 C31 H31 120.3
C30 C31 C32 119.4(5)
C32 C31 H31 120.3
C27 C32 C31 121.6(5)
C27 C32 H32 119.2
C31 C32 H32 119.2
O3 C33 H33A 109.5
O3 C33 H33B 109.5
O3 C33 H33C 109.5
H33A C33 H33B 109.5
H33A C33 H33C 109.5
H33B C33 H33C 109.5
C30A O3A C33A 117.4(5)
C1A N1A C8A 111.6(3)
C1A N1A C9A 123.8(4)
C8A N1A C9A 124.0(4)
C16A N2A C27A 117.4(3)
C24A N2A C16A 119.5(3)
C24A N2A C27A 122.6(3)
H3AA N3A H3AB 108.4
C16A N3A H3AA 109.3
C16A N3A H3AB 110.8
O1A C1A N1A 125.4(4)
O1A C1A C2A 127.0(4)
N1A C1A C2A 107.4(4)
C3A C2A C1A 101.9(3)
C3A C2A C17A 112.6(3)
C3A C2A C19A 113.0(3)
C17A C2A C1A 108.4(3)
C17A C2A C19A 108.5(3)
C19A C2A C1A 112.3(3)
C4A C3A C2A 130.7(3)
C4A C3A C8A 120.1(4)
C8A C3A C2A 109.1(4)
C3A C4A H4A 120.4
C3A C4A C5A 119.2(4)
C5A C4A H4A 120.4
C4A C5A H5A 120.2
C6A C5A C4A 119.6(5)
C6A C5A H5A 120.2
C5A C6A H6A 119.1
C7A C6A C5A 121.8(5)
C7A C6A H6A 119.1
C6A C7A H7A 121.0
C6A C7A C8A 118.1(5)
C8A C7A H7A 121.0
C3A C8A N1A 109.5(4)
C7A C8A N1A 129.3(4)
C7A C8A C3A 121.3(5)
N1A C9A H9AA 108.8
N1A C9A H9AB 108.8
N1A C9A C10A 113.7(4)
H9AA C9A H9AB 107.7
C10A C9A H9AA 108.8
C10A C9A H9AB 108.8
C11A C10A C9A 120.0(4)
C15A C10A C9A 121.6(4)
C15A C10A C11A 118.4(4)
C10A C11A H11A 120.0
C10A C11A C12A 119.9(5)
C12A C11A H11A 120.0
C11A C12A H12A 119.4
C13A C12A C11A 121.1(5)
C13A C12A H12A 119.4
C12A C13A H13A 120.2
C12A C13A C14A 119.6(5)
C14A C13A H13A 120.2
C13A C14A H14A 120.1
C13A C14A C15A 119.9(5)
C15A C14A H14A 120.1
C10A C15A C14A 121.0(4)
C10A C15A H15A 119.5
C14A C15A H15A 119.5
N3A C16A N2A 116.3(3)
N3A C16A C17A 123.2(3)
C17A C16A N2A 120.6(3)
C16A C17A C2A 123.7(3)
C16A C17A C18A 118.0(3)
C18A C17A C2A 118.2(3)
N4A C18A C17A 178.1(5)
C20A C19A C2A 116.8(3)
C24A C19A C2A 122.8(3)
C24A C19A C20A 120.3(3)
O2A C20A C19A 120.3(3)
O2A C20A C21A 120.0(4)
C19A C20A C21A 119.6(3)
C20A C21A H21C 109.1
C20A C21A H21D 109.1
C20A C21A C22A 112.6(3)
H21C C21A H21D 107.8
C22A C21A H21C 109.1
C22A C21A H21D 109.1
C23A C22A C21A 108.4(4)
C23A C22A C26A 109.4(4)
C25A C22A C21A 109.9(4)
C25A C22A C23A 110.7(4)
C25A C22A C26A 108.7(4)
C26A C22A C21A 109.6(4)
C22A C23A H23C 108.6
C22A C23A H23D 108.6
H23C C23A H23D 107.6
C24A C23A C22A 114.5(3)
C24A C23A H23C 108.6
C24A C23A H23D 108.6
N2A C24A C23A 116.6(3)
C19A C24A N2A 121.9(3)
C19A C24A C23A 121.4(3)
C22A C25A H25D 109.5
C22A C25A H25E 109.5
C22A C25A H25F 109.5
H25D C25A H25E 109.5
H25D C25A H25F 109.5
H25E C25A H25F 109.5
C22A C26A H26D 109.5
C22A C26A H26E 109.5
C22A C26A H26F 109.5
H26D C26A H26E 109.5
H26D C26A H26F 109.5
H26E C26A H26F 109.5
C28A C27A N2A 120.6(4)
C32A C27A N2A 120.0(4)
C32A C27A C28A 119.2(4)
C27A C28A H28A 120.0
C27A C28A C29A 120.0(4)
C29A C28A H28A 120.0
C28A C29A H29A 119.7
C30A C29A C28A 120.6(5)
C30A C29A H29A 119.7
O3A C30A C29A 115.9(5)
O3A C30A C31A 124.9(5)
C31A C30A C29A 119.2(4)
C30A C31A H31A 119.8
C30A C31A C32A 120.4(5)
C32A C31A H31A 119.8
C27A C32A C31A 120.5(5)
C27A C32A H32A 119.7
C31A C32A H32A 119.7
O3A C33A H33D 109.5
O3A C33A H33E 109.5
O3A C33A H33F 109.5
H33D C33A H33E 109.5
H33D C33A H33F 109.5
H33E C33A H33F 109.5

loop_
_geom_bond_atom_site_label_1
_geom_bond_atom_site_label_2
_geom_bond_distance
O1 C1 1.206(6)
O2 C20 1.228(5)
O3 C30 1.361(5)
O3 C33 1.425(8)
N1 C1 1.367(6)
N1 C8 1.393(7)
N1 C9 1.464(5)
N2 C16 1.388(5)
N2 C24 1.396(5)
N2 C27 1.452(5)
N3 H3A 0.8600
N3 H3B 0.8600
N3 C16 1.345(5)
N4 C18 1.136(6)
C1 C2 1.558(6)
C2 C3 1.517(7)
C2 C17 1.512(6)
C2 C19 1.505(5)
C3 C4 1.365(7)
C3 C8 1.392(6)
C4 H4 0.9300
C4 C5 1.389(9)
C5 H5 0.9300
C5 C6 1.384(9)
C6 H6 0.9300
C6 C7 1.366(9)
C7 H7 0.9300
C7 C8 1.382(7)
C9 H9A 0.9700
C9 H9B 0.9700
C9 C10 1.523(6)
C10 C11 1.390(6)
C10 C15 1.374(6)
C11 H11 0.9300
C11 C12 1.388(7)
C12 H12 0.9300
C12 C13 1.358(8)
C13 H13 0.9300
C13 C14 1.367(7)
C14 H14 0.9300
C14 C15 1.389(6)
C15 H15 0.9300
C16 C17 1.357(5)
C17 C18 1.418(6)
C19 C20 1.454(5)
C19 C24 1.351(5)
C20 C21 1.503(5)
C21 H21A 0.9700
C21 H21B 0.9700
C21 C22 1.517(6)
C22 C23 1.523(6)
C22 C25 1.524(7)
C22 C26 1.526(6)
C23 H23A 0.9700
C23 H23B 0.9700
C23 C24 1.515(5)
C25 H25A 0.9600
C25 H25B 0.9600
C25 H25C 0.9600
C26 H26A 0.9600
C26 H26B 0.9600
C26 H26C 0.9600
C27 C28 1.376(7)
C27 C32 1.359(6)
C28 H28 0.9300
C28 C29 1.379(7)
C29 H29 0.9300
C29 C30 1.371(8)
C30 C31 1.358(7)
C31 H31 0.9300
C31 C32 1.383(6)
C32 H32 0.9300
C33 H33A 0.9600
C33 H33B 0.9600
C33 H33C 0.9600
O1A C1A 1.208(6)
O2A C20A 1.234(4)
O3A C30A 1.362(5)
O3A C33A 1.439(8)
N1A C1A 1.374(6)
N1A C8A 1.401(6)
N1A C9A 1.454(5)
N2A C16A 1.389(5)
N2A C24A 1.388(5)
N2A C27A 1.451(4)
N3A H3AA 0.8668
N3A H3AB 0.8678
N3A C16A 1.354(5)
N4A C18A 1.143(5)
C1A C2A 1.544(5)
C2A C3A 1.510(6)
C2A C17A 1.511(5)
C2A C19A 1.513(5)
C3A C4A 1.369(6)
C3A C8A 1.389(5)
C4A H4A 0.9300
C4A C5A 1.395(7)
C5A H5A 0.9300
C5A C6A 1.384(7)
C6A H6A 0.9300
C6A C7A 1.365(9)
C7A H7A 0.9300
C7A C8A 1.382(7)
C9A H9AA 0.9700
C9A H9AB 0.9700
C9A C10A 1.510(6)
C10A C11A 1.379(6)
C10A C15A 1.375(7)
C11A H11A 0.9300
C11A C12A 1.387(7)
C12A H12A 0.9300
C12A C13A 1.343(7)
C13A H13A 0.9300
C13A C14A 1.375(7)
C14A H14A 0.9300
C14A C15A 1.377(7)
C15A H15A 0.9300
C16A C17A 1.367(5)
C17A C18A 1.410(5)
C19A C20A 1.445(5)
C19A C24A 1.362(5)
C20A C21A 1.505(5)
C21A H21C 0.9700
C21A H21D 0.9700
C21A C22A 1.531(6)
C22A C23A 1.519(6)
C22A C25A 1.519(8)
C22A C26A 1.529(6)
C23A H23C 0.9700
C23A H23D 0.9700
C23A C24A 1.501(5)
C25A H25D 0.9600
C25A H25E 0.9600
C25A H25F 0.9600
C26A H26D 0.9600
C26A H26E 0.9600
C26A H26F 0.9600
C27A C28A 1.370(6)
C27A C32A 1.367(6)
C28A H28A 0.9300
C28A C29A 1.382(6)
C29A H29A 0.9300
C29A C30A 1.365(7)
C30A C31A 1.364(8)
C31A H31A 0.9300
C31A C32A 1.377(6)
C32A H32A 0.9300
C33A H33D 0.9600
C33A H33E 0.9600
C33A H33F 0.9600

loop_
_geom_hbond_atom_site_label_D
_geom_hbond_atom_site_label_H
_geom_hbond_atom_site_label_A
_geom_hbond_distance_DH
_geom_hbond_distance_HA
_geom_hbond_distance_DA
_geom_hbond_angle_DHA
_geom_hbond_site_symmetry_A
N3 H3A N4A 0.86 2.21 2.966(5) 147.1 .
N3A H3AB N4 0.87 2.20 2.911(6) 139.2 .
C21A H21C O2 0.97 2.63 3.592(6) 171.6 3_545

loop_
_geom_torsion_atom_site_label_1
_geom_torsion_atom_site_label_2
_geom_torsion_atom_site_label_3
_geom_torsion_atom_site_label_4
_geom_torsion
O1 C1 C2 C3 -176.5(4)
O1 C1 C2 C17 65.4(5)
O1 C1 C2 C19 -56.0(6)
O2 C20 C21 C22 153.4(4)
O3 C30 C31 C32 -178.9(5)
N1 C1 C2 C3 7.3(4)
N1 C1 C2 C17 -110.8(4)
N1 C1 C2 C19 127.8(4)
N1 C9 C10 C11 -144.2(5)
N1 C9 C10 C15 40.0(7)
N2 C16 C17 C2 3.1(8)
N2 C16 C17 C18 -178.3(5)
N2 C27 C28 C29 -177.0(5)
N2 C27 C32 C31 176.4(4)
N3 C16 C17 C2 -177.8(5)
N3 C16 C17 C18 0.9(9)
C1 N1 C8 C3 6.8(5)
C1 N1 C8 C7 -171.4(5)
C1 N1 C9 C10 -119.7(5)
C1 C2 C3 C4 174.6(5)
C1 C2 C3 C8 -3.4(4)
C1 C2 C17 C16 -135.1(5)
C1 C2 C17 C18 46.3(6)
C1 C2 C19 C20 -51.6(5)
C1 C2 C19 C24 132.8(5)
C2 C3 C4 C5 -177.2(5)
C2 C3 C8 N1 -1.6(5)
C2 C3 C8 C7 176.8(4)
C2 C19 C20 O2 4.2(7)
C2 C19 C20 C21 -172.4(4)
C2 C19 C24 N2 -5.3(7)
C2 C19 C24 C23 174.1(4)
C3 C2 C17 C16 114.6(5)
C3 C2 C17 C18 -64.0(6)
C3 C2 C19 C20 62.1(5)
C3 C2 C19 C24 -113.5(5)
C3 C4 C5 C6 0.7(10)
C4 C3 C8 N1 -179.7(4)
C4 C3 C8 C7 -1.4(7)
C4 C5 C6 C7 -1.1(11)
C5 C6 C7 C8 0.4(10)
C6 C7 C8 N1 178.9(5)
C6 C7 C8 C3 0.9(8)
C8 N1 C1 O1 174.8(4)
C8 N1 C1 C2 -8.9(5)
C8 N1 C9 C10 71.8(6)
C8 C3 C4 C5 0.6(8)
C9 N1 C1 O1 5.0(7)
C9 N1 C1 C2 -178.7(4)
C9 N1 C8 C3 176.5(4)
C9 N1 C8 C7 -1.7(7)
C9 C10 C11 C12 -174.9(5)
C9 C10 C15 C14 176.0(5)
C10 C11 C12 C13 -0.6(8)
C11 C10 C15 C14 0.1(7)
C11 C12 C13 C14 -1.2(8)
C12 C13 C14 C15 2.3(8)
C13 C14 C15 C10 -1.8(8)
C15 C10 C11 C12 1.1(7)
C16 N2 C24 C19 -4.1(7)
C16 N2 C24 C23 176.4(4)
C16 N2 C27 C28 82.5(6)
C16 N2 C27 C32 -94.1(5)
C17 C2 C3 C4 -70.4(6)
C17 C2 C3 C8 111.7(4)
C17 C2 C19 C20 -172.6(4)
C17 C2 C19 C24 11.8(6)
C19 C2 C3 C4 53.0(6)
C19 C2 C3 C8 -124.9(4)
C19 C2 C17 C16 -10.7(7)
C19 C2 C17 C18 170.6(5)
C19 C20 C21 C22 -30.0(6)
C20 C19 C24 N2 179.2(4)
C20 C19 C24 C23 -1.4(7)
C20 C21 C22 C23 51.4(5)
C20 C21 C22 C25 -69.2(5)
C20 C21 C22 C26 169.9(4)
C21 C22 C23 C24 -48.8(5)
C22 C23 C24 N2 -154.8(4)
C22 C23 C24 C19 25.7(6)
C24 N2 C16 N3 -174.0(5)
C24 N2 C16 C17 5.2(7)
C24 N2 C27 C28 -93.1(5)
C24 N2 C27 C32 90.3(5)
C24 C19 C20 O2 180.0(4)
C24 C19 C20 C21 3.4(7)
C25 C22 C23 C24 71.9(5)
C26 C22 C23 C24 -167.9(4)
C27 N2 C16 N3 10.3(7)
C27 N2 C16 C17 -170.5(5)
C27 N2 C24 C19 171.4(4)
C27 N2 C24 C23 -8.0(6)
C27 C28 C29 C30 0.1(9)
C28 C27 C32 C31 -0.2(7)
C28 C29 C30 O3 178.6(5)
C28 C29 C30 C31 0.7(9)
C29 C30 C31 C32 -1.2(8)
C30 C31 C32 C27 1.0(7)
C32 C27 C28 C29 -0.4(8)
C33 O3 C30 C29 176.0(5)
C33 O3 C30 C31 -6.2(8)
O1A C1A C2A C3A -178.0(4)
O1A C1A C2A C17A 63.1(5)
O1A C1A C2A C19A -56.8(5)
O2A C20A C21A C22A -150.6(4)
O3A C30A C31A C32A 178.3(6)
N1A C1A C2A C3A 6.8(4)
N1A C1A C2A C17A -112.1(4)
N1A C1A C2A C19A 128.1(3)
N1A C9A C10A C11A -140.7(5)
N1A C9A C10A C15A 39.2(8)
N2A C16A C17A C2A 9.3(7)
N2A C16A C17A C18A -175.3(4)
N2A C27A C28A C29A 173.5(4)
N2A C27A C32A C31A -174.7(5)
N3A C16A C17A C2A -170.9(4)
N3A C16A C17A C18A 4.5(7)
C1A N1A C8A C3A 3.0(5)
C1A N1A C8A C7A -175.9(4)
C1A N1A C9A C10A -119.7(5)
C1A C2A C3A C4A 177.2(4)
C1A C2A C3A C8A -5.2(4)
C1A C2A C17A C16A -141.2(4)
C1A C2A C17A C18A 43.5(5)
C1A C2A C19A C20A -46.2(5)
C1A C2A C19A C24A 136.4(4)
C2A C3A C4A C5A 178.6(4)
C2A C3A C8A N1A 1.8(4)
C2A C3A C8A C7A -179.2(4)
C2A C19A C20A O2A 1.8(6)
C2A C19A C20A C21A -179.1(4)
C2A C19A C24A N2A -5.0(6)
C2A C19A C24A C23A 175.2(4)
C3A C2A C17A C16A 106.9(4)
C3A C2A C17A C18A -68.4(5)
C3A C2A C19A C20A 68.4(4)
C3A C2A C19A C24A -109.0(4)
C3A C4A C5A C6A -0.7(7)
C4A C3A C8A N1A 179.7(4)
C4A C3A C8A C7A -1.3(6)
C4A C5A C6A C7A 0.4(8)
C5A C6A C7A C8A -0.6(8)
C6A C7A C8A N1A 179.7(5)
C6A C7A C8A C3A 1.0(7)
C8A N1A C1A O1A 178.4(4)
C8A N1A C1A C2A -6.3(4)
C8A N1A C9A C10A 69.9(6)
C8A C3A C4A C5A 1.2(6)
C9A N1A C1A O1A 7.0(7)
C9A N1A C1A C2A -177.7(4)
C9A N1A C8A C3A 174.4(3)
C9A N1A C8A C7A -4.5(7)
C9A C10A C11A C12A -179.4(5)
C9A C10A C15A C14A -179.1(5)
C10A C11A C12A C13A -1.4(9)
C11A C10A C15A C14A 0.8(8)
C11A C12A C13A C14A 0.5(10)
C12A C13A C14A C15A 1.0(10)
C13A C14A C15A C10A -1.6(9)
C15A C10A C11A C12A 0.7(8)
C16A N2A C24A C19A -7.3(6)
C16A N2A C24A C23A 172.5(4)
C16A N2A C27A C28A -83.6(5)
C16A N2A C27A C32A 91.4(5)
C17A C2A C3A C4A -66.9(5)
C17A C2A C3A C8A 110.7(4)
C17A C2A C19A C20A -166.0(3)
C17A C2A C19A C24A 16.7(5)
C19A C2A C3A C4A 56.5(5)
C19A C2A C3A C8A -125.9(3)
C19A C2A C17A C16A -19.0(6)
C19A C2A C17A C18A 165.7(4)
C19A C20A C21A C22A 30.3(6)
C20A C19A C24A N2A 177.7(4)
C20A C19A C24A C23A -2.1(6)
C20A C21A C22A C23A -52.4(5)
C20A C21A C22A C25A 68.7(5)
C20A C21A C22A C26A -171.8(4)
C21A C22A C23A C24A 49.6(5)
C22A C23A C24A N2A 156.6(4)
C22A C23A C24A C19A -23.5(6)
C24A N2A C16A N3A -174.7(4)
C24A N2A C16A C17A 5.2(6)
C24A N2A C27A C28A 88.3(5)
C24A N2A C27A C32A -96.7(5)
C24A C19A C20A O2A 179.2(4)
C24A C19A C20A C21A -1.7(6)
C25A C22A C23A C24A -71.0(5)
C26A C22A C23A C24A 169.1(4)
C27A N2A C16A N3A -2.5(6)
C27A N2A C16A C17A 177.3(4)
C27A N2A C24A C19A -179.0(4)
C27A N2A C24A C23A 0.8(6)
C27A C28A C29A C30A 0.9(9)
C28A C27A C32A C31A 0.4(8)
C28A C29A C30A O3A -179.4(5)
C28A C29A C30A C31A 1.0(9)
C29A C30A C31A C32A -2.2(9)
C30A C31A C32A C27A 1.5(10)
C32A C27A C28A C29A -1.6(8)
C33A O3A C30A C29A -174.2(6)
C33A O3A C30A C31A 5.3(9)
